data_4331732
loop_
_publ_author_name
'Sydora, Orson L.'
'Kuiper, David S.'
'Wolczanski, Peter T.'
'Lobkovsky, Emil B.'
'Dinescu, Adriana'
'Cundari, Thomas R.'

_publ_section_title
;
 The Butterfly Dimer [(tBu3SiO)Cr]2(\m-OSitBu3)2and Its Oxidative Cleavage
 to (tBu3SiO)2Cr(N&#x2212;NCPh2)2and (tBu3SiO)2CrN(2,6-Ph2-C6H3)
;
_journal_issue 5
_journal_name_full 'Inorganic Chemistry'
_journal_page_first 2008
_journal_page_last 2021
_journal_paper_doi 10.1021/ic051481w
_journal_volume 45
_journal_year 2006
_chemical_formula_sum 'C55 H86 Cr N4 O2 Si2'
_chemical_formula_weight 943.46
_chemical_name_systematic
; 
 ? 
;
_space_group_IT_number 7
_symmetry_cell_setting monoclinic
_symmetry_space_group_name_Hall 'P -2yc'
_symmetry_space_group_name_H-M 'P 1 c 1'
_atom_sites_solution_hydrogens geom
_atom_sites_solution_primary direct
_atom_sites_solution_secondary difmap
_audit_creation_method SHELXL-97
_cell_angle_alpha 90.00
_cell_angle_beta 116.852(3)
_cell_angle_gamma 90.00
_cell_formula_units_Z 2
_cell_length_a 12.7050(17)
_cell_length_b 18.890(3)
_cell_length_c 13.1447(18)
_cell_measurement_temperature 173(2)
_cell_volume 2814.5(7)
_computing_cell_refinement 'Bruker SMART'
_computing_data_collection 'Bruker SMART'
_computing_data_reduction 'Bruker SAINT'
_computing_molecular_graphics 'Bruker SHELXTL'
_computing_publication_material 'Bruker SHELXTL'
_computing_structure_refinement 'SHELXL-97 (Sheldrick, 1997)'
_computing_structure_solution 'SHELXS-97 (Sheldrick, 1990)'
_diffrn_ambient_temperature 173(2)
_diffrn_measured_fraction_theta_full 0.986
_diffrn_measured_fraction_theta_max 0.986
_diffrn_measurement_device_type 'Bruker 1K CCD area detector'
_diffrn_measurement_method '0.3 deg. omega scans'
_diffrn_radiation_monochromator graphite
_diffrn_radiation_source 'fine-focus sealed tube'
_diffrn_radiation_type MoK\a
_diffrn_radiation_wavelength 0.71073
_diffrn_reflns_av_R_equivalents 0.0468
_diffrn_reflns_av_sigmaI/netI 0.0708
_diffrn_reflns_limit_h_max 16
_diffrn_reflns_limit_h_min -16
_diffrn_reflns_limit_k_max 25
_diffrn_reflns_limit_k_min -24
_diffrn_reflns_limit_l_max 12
_diffrn_reflns_limit_l_min -17
_diffrn_reflns_number 16179
_diffrn_reflns_theta_full 28.28
_diffrn_reflns_theta_max 28.28
_diffrn_reflns_theta_min 2.16
_exptl_absorpt_coefficient_mu 0.286
_exptl_absorpt_correction_T_max 0.9319
_exptl_absorpt_correction_T_min 0.9064
_exptl_absorpt_correction_type SADABS
_exptl_crystal_colour brown
_exptl_crystal_density_diffrn 1.113
_exptl_crystal_density_method 'not measured'
_exptl_crystal_description block
_exptl_crystal_F_000 1024
_exptl_crystal_size_max 0.35
_exptl_crystal_size_mid 0.30
_exptl_crystal_size_min 0.25
_refine_diff_density_max 0.404
_refine_diff_density_min -0.382
_refine_diff_density_rms 0.054
_refine_ls_abs_structure_details 'Flack H D (1983), Acta Cryst. A39, 876-881'
_refine_ls_abs_structure_Flack 0.009(16)
_refine_ls_extinction_method none
_refine_ls_goodness_of_fit_ref 0.979
_refine_ls_hydrogen_treatment mixed
_refine_ls_matrix_type full
_refine_ls_number_parameters 797
_refine_ls_number_reflns 9125
_refine_ls_number_restraints 2
_refine_ls_restrained_S_all 0.979
_refine_ls_R_factor_all 0.0660
_refine_ls_R_factor_gt 0.0449
_refine_ls_shift/su_max 0.092
_refine_ls_shift/su_mean 0.006
_refine_ls_structure_factor_coef Fsqd
_refine_ls_weighting_details 'calc w=1/[\s^2^(Fo^2^)+(0.0508P)^2^+0.0000P] where P=(Fo^2^+2Fc^2^)/3'
_refine_ls_weighting_scheme calc
_refine_ls_wR_factor_gt 0.0906
_refine_ls_wR_factor_ref 0.0989
_reflns_number_gt 7246
_reflns_number_total 9125
_reflns_threshold_expression >2sigma(I)
_cod_data_source_file ic051481wsup3.cif
_cod_data_source_block m
_cod_depositor_comments
;
The following automatic conversions were performed:

'_symmetry_cell_setting' value 'Monoclinic' changed to 'monoclinic'
according to /home/saulius/struct/CIF-dictionaries/cif_core.dic
dictionary named 'cif_core.dic' version 2.4.2 from 2011-04-26.

Automatic conversion script
Id: cif_fix_values 1891 2012-01-12 08:04:46Z andrius 
;
_cod_original_cell_volume 2814.6(7)
_cod_original_sg_symbol_H-M Pc
_cod_database_code 4331732

loop_
_symmetry_equiv_pos_as_xyz
'x, y, z'
'x, -y, z+1/2'

loop_
_atom_site_label
_atom_site_type_symbol
_atom_site_fract_x
_atom_site_fract_y
_atom_site_fract_z
_atom_site_U_iso_or_equiv
_atom_site_adp_type
_atom_site_occupancy
_atom_site_symmetry_multiplicity
_atom_site_calc_flag
_atom_site_refinement_flags
Cr1 Cr 0.78116(4) 0.73987(2) 0.12835(4) 0.01741(11) Uani 1 1 d .
Si1 Si 1.04263(7) 0.67824(5) 0.31392(8) 0.0225(2) Uani 1 1 d .
Si2 Si 0.54265(7) 0.63830(5) 0.00444(7) 0.0229(2) Uani 1 1 d .
O1 O 0.90668(17) 0.70856(12) 0.25442(19) 0.0244(5) Uani 1 1 d .
O2 O 0.67092(17) 0.67665(11) 0.04127(19) 0.0226(5) Uani 1 1 d .
N1 N 0.8249(2) 0.78021(14) 0.0416(2) 0.0215(6) Uani 1 1 d .
N2 N 0.8364(2) 0.83818(14) -0.0083(2) 0.0249(6) Uani 1 1 d .
N3 N 0.7165(2) 0.80242(15) 0.1699(2) 0.0239(6) Uani 1 1 d .
N4 N 0.6739(2) 0.86609(14) 0.1609(2) 0.0250(6) Uani 1 1 d .
C1 C 1.0781(3) 0.6387(2) 0.1974(3) 0.0323(8) Uani 1 1 d .
C2 C 1.1839(4) 0.5874(3) 0.2467(4) 0.0449(11) Uani 1 1 d .
H2C H 1.191(3) 0.564(2) 0.180(4) 0.032(10) Uiso 1 1 d .
H2B H 1.176(3) 0.540(2) 0.290(4) 0.041(11) Uiso 1 1 d .
H2A H 1.255(4) 0.613(2) 0.302(4) 0.045(11) Uiso 1 1 d .
C3 C 1.1051(4) 0.6957(3) 0.1302(4) 0.0465(11) Uani 1 1 d .
H3C H 1.042(3) 0.7335(19) 0.096(3) 0.029(9) Uiso 1 1 d .
H3B H 1.176(5) 0.724(3) 0.170(5) 0.062(15) Uiso 1 1 d .
H3A H 1.114(4) 0.665(2) 0.071(4) 0.062(14) Uiso 1 1 d .
C4 C 0.9709(4) 0.5981(3) 0.1095(4) 0.0432(11) Uani 1 1 d .
H4C H 0.902(4) 0.631(2) 0.080(4) 0.039(11) Uiso 1 1 d .
H4B H 0.954(4) 0.563(3) 0.138(4) 0.051(16) Uiso 1 1 d .
H4A H 0.985(4) 0.576(2) 0.049(4) 0.052(12) Uiso 1 1 d .
C5 C 1.0440(3) 0.6071(2) 0.4198(3) 0.0334(8) Uani 1 1 d .
C6 C 0.9753(4) 0.6332(3) 0.4827(4) 0.0481(12) Uani 1 1 d .
H6C H 0.959(3) 0.598(2) 0.518(4) 0.042(12) Uiso 1 1 d .
H6B H 1.006(3) 0.675(2) 0.536(4) 0.042(12) Uiso 1 1 d .
H6A H 0.903(4) 0.650(2) 0.436(4) 0.038(11) Uiso 1 1 d .
C7 C 1.1696(4) 0.5864(3) 0.5088(4) 0.0508(12) Uani 1 1 d .
H7C H 1.218(4) 0.564(2) 0.471(4) 0.045(11) Uiso 1 1 d .
H7B H 1.209(4) 0.629(3) 0.559(5) 0.062(14) Uiso 1 1 d .
H7A H 1.160(4) 0.558(3) 0.549(5) 0.058(16) Uiso 1 1 d .
C8 C 0.9812(4) 0.5399(2) 0.3567(4) 0.0481(11) Uani 1 1 d .
H8C H 1.029(3) 0.511(2) 0.316(4) 0.039(10) Uiso 1 1 d .
H8B H 0.906(5) 0.548(3) 0.294(5) 0.076(17) Uiso 1 1 d .
H8A H 0.992(3) 0.508(2) 0.415(4) 0.040(11) Uiso 1 1 d .
C9 C 1.1421(3) 0.7583(2) 0.3904(4) 0.0371(10) Uani 1 1 d .
C10 C 1.1322(4) 0.7791(3) 0.4976(4) 0.0497(12) Uani 1 1 d .
H10C H 1.053(5) 0.789(3) 0.481(4) 0.067(14) Uiso 1 1 d .
H10B H 1.161(3) 0.7380(19) 0.562(3) 0.031(10) Uiso 1 1 d .
H10A H 1.156(4) 0.823(3) 0.524(5) 0.070(16) Uiso 1 1 d .
C11 C 1.2740(3) 0.7449(3) 0.4252(4) 0.0554(13) Uani 1 1 d .
H11A H 1.3183 0.7890 0.4535 0.083 Uiso 1 1 calc R
H11B H 1.2828 0.7282 0.3589 0.083 Uiso 1 1 calc R
H11C H 1.3045 0.7090 0.4854 0.083 Uiso 1 1 calc R
C12 C 1.1016(4) 0.8224(2) 0.3105(4) 0.0514(12) Uani 1 1 d .
H12A H 1.0174 0.8309 0.2859 0.077 Uiso 1 1 calc R
H12B H 1.1145 0.8132 0.2436 0.077 Uiso 1 1 calc R
H12C H 1.1468 0.8642 0.3508 0.077 Uiso 1 1 calc R
C13 C 0.5696(3) 0.5417(2) -0.0237(3) 0.0363(9) Uani 1 1 d .
C14 C 0.6434(3) 0.5387(2) -0.0893(4) 0.0469(11) Uani 1 1 d .
H14A H 0.6564 0.4892 -0.1030 0.070 Uiso 1 1 calc R
H14B H 0.7196 0.5619 -0.0444 0.070 Uiso 1 1 calc R
H14C H 0.6013 0.5633 -0.1625 0.070 Uiso 1 1 calc R
C15 C 0.4556(4) 0.4988(3) -0.0909(5) 0.0501(12) Uani 1 1 d .
H15C H 0.411(4) 0.491(2) -0.052(4) 0.060(14) Uiso 1 1 d .
H15B H 0.459(4) 0.452(3) -0.111(4) 0.056(13) Uiso 1 1 d .
H15A H 0.412(3) 0.520(2) -0.164(4) 0.036(11) Uiso 1 1 d .
C16 C 0.6429(4) 0.5018(3) 0.0890(5) 0.0507(12) Uani 1 1 d .
H16C H 0.595(4) 0.489(2) 0.139(4) 0.050(12) Uiso 1 1 d .
H16B H 0.711(4) 0.531(2) 0.136(4) 0.059(13) Uiso 1 1 d .
H16A H 0.659(4) 0.455(3) 0.067(4) 0.061(14) Uiso 1 1 d .
C17 C 0.4327(3) 0.6859(2) -0.1314(3) 0.0423(10) Uani 1 1 d .
C18 C 0.4531(3) 0.6663(3) -0.2354(4) 0.0629(15) Uani 1 1 d .
H18A H 0.4183 0.6199 -0.2646 0.094 Uiso 1 1 calc R
H18B H 0.5380 0.6647 -0.2123 0.094 Uiso 1 1 calc R
H18C H 0.4161 0.7020 -0.2953 0.094 Uiso 1 1 calc R
C19 C 0.3022(3) 0.6691(3) -0.1641(4) 0.0536(12) Uani 1 1 d .
H19A H 0.2833 0.6856 -0.1036 0.080 Uiso 1 1 calc R
H19B H 0.2893 0.6179 -0.1738 0.080 Uiso 1 1 calc R
H19C H 0.2511 0.6931 -0.2357 0.080 Uiso 1 1 calc R
C20 C 0.4517(4) 0.7669(2) -0.1123(5) 0.0594(14) Uani 1 1 d .
H20A H 0.5362 0.7775 -0.0782 0.089 Uiso 1 1 calc R
H20B H 0.4196 0.7829 -0.0610 0.089 Uiso 1 1 calc R
H20C H 0.4112 0.7914 -0.1856 0.089 Uiso 1 1 calc R
C21 C 0.4993(3) 0.6468(2) 0.1268(3) 0.0351(9) Uani 1 1 d .
C22 C 0.4084(4) 0.5902(3) 0.1193(4) 0.0480(11) Uani 1 1 d .
H22C H 0.336(3) 0.5908(19) 0.039(4) 0.035(10) Uiso 1 1 d .
H22B H 0.389(4) 0.596(2) 0.181(4) 0.058(14) Uiso 1 1 d .
H2A H 0.438(4) 0.545(2) 0.123(4) 0.044(13) Uiso 1 1 d .
C23 C 0.4488(4) 0.7188(3) 0.1318(5) 0.0462(11) Uani 1 1 d .
H23B H 0.502(4) 0.759(2) 0.138(4) 0.044(12) Uiso 1 1 d .
H23A H 0.382(4) 0.726(2) 0.070(4) 0.047(13) Uiso 1 1 d .
H23C H 0.433(4) 0.719(2) 0.198(4) 0.049(12) Uiso 1 1 d .
C24 C 0.6092(4) 0.6373(3) 0.2423(4) 0.0415(10) Uani 1 1 d .
H24C H 0.654(3) 0.5951(19) 0.253(3) 0.024(9) Uiso 1 1 d .
H24B H 0.664(3) 0.678(2) 0.254(3) 0.038(11) Uiso 1 1 d .
H24A H 0.593(4) 0.643(3) 0.307(5) 0.078(16) Uiso 1 1 d .
C25 C 0.8576(2) 0.83312(18) -0.0973(3) 0.0235(7) Uani 1 1 d .
C26 C 0.8686(3) 0.76559(17) -0.1479(3) 0.0236(7) Uani 1 1 d .
C27 C 0.9592(3) 0.7577(2) -0.1805(3) 0.0318(8) Uani 1 1 d .
H27 H 1.012(3) 0.8010(18) -0.165(3) 0.025(9) Uiso 1 1 d .
C28 C 0.9720(4) 0.6944(2) -0.2261(4) 0.0388(9) Uani 1 1 d .
H28 H 1.031(5) 0.692(3) -0.242(5) 0.079(17) Uiso 1 1 d .
C29 C 0.8975(4) 0.6390(2) -0.2416(3) 0.0400(9) Uani 1 1 d .
H29 H 0.910(3) 0.597(2) -0.273(3) 0.029(9) Uiso 1 1 d .
C30 C 0.8088(4) 0.6450(2) -0.2089(3) 0.0385(9) Uani 1 1 d .
H30 H 0.756(3) 0.600(2) -0.214(3) 0.039(10) Uiso 1 1 d .
C31 C 0.7945(3) 0.7079(2) -0.1624(3) 0.0285(8) Uani 1 1 d .
H31 H 0.753(3) 0.7096(17) -0.135(3) 0.011(8) Uiso 1 1 d .
C32 C 0.8721(3) 0.90020(17) -0.1464(3) 0.0254(7) Uani 1 1 d .
C33 C 0.9199(3) 0.9595(2) -0.0792(4) 0.0348(9) Uani 1 1 d .
H33 H 0.945(3) 0.9560(17) -0.003(3) 0.016(9) Uiso 1 1 d .
C34 C 0.9332(3) 1.0221(2) -0.1288(5) 0.0451(11) Uani 1 1 d .
H34 H 0.956(3) 1.063(2) -0.084(4) 0.041(12) Uiso 1 1 d .
C35 C 0.8952(3) 1.0257(2) -0.2462(4) 0.0460(11) Uani 1 1 d .
H35 H 0.896(3) 1.069(2) -0.282(3) 0.030(10) Uiso 1 1 d .
C36 C 0.8459(3) 0.9676(2) -0.3129(4) 0.0432(10) Uani 1 1 d .
H36 H 0.813(5) 0.969(3) -0.402(5) 0.085(17) Uiso 1 1 d .
C37 C 0.8338(3) 0.9050(2) -0.2645(3) 0.0328(8) Uani 1 1 d .
H37 H 0.808(3) 0.864(2) -0.307(3) 0.031(10) Uiso 1 1 d .
C38 C 0.6469(3) 0.89048(18) 0.2402(3) 0.0259(7) Uani 1 1 d .
C39 C 0.6653(3) 0.84871(18) 0.3420(3) 0.0279(8) Uani 1 1 d .
C40 C 0.5751(3) 0.8444(2) 0.3753(3) 0.0359(9) Uani 1 1 d .
H40 H 0.508(3) 0.8726(18) 0.335(3) 0.029(9) Uiso 1 1 d .
C41 C 0.5861(4) 0.8009(2) 0.4631(4) 0.0452(10) Uani 1 1 d .
H41 H 0.532(4) 0.796(3) 0.488(5) 0.069(15) Uiso 1 1 d .
C42 C 0.6898(4) 0.7635(2) 0.5247(4) 0.0484(10) Uani 1 1 d .
H42 H 0.709(3) 0.732(2) 0.592(4) 0.047(12) Uiso 1 1 d .
C43 C 0.7800(4) 0.7700(3) 0.4953(4) 0.0495(12) Uani 1 1 d .
H43 H 0.845(4) 0.749(2) 0.532(5) 0.062(15) Uiso 1 1 d .
C44 C 0.7681(3) 0.8109(2) 0.4043(3) 0.0361(9) Uani 1 1 d .
H44 H 0.834(3) 0.8135(19) 0.381(3) 0.036(10) Uiso 1 1 d .
C45 C 0.5954(3) 0.96153(19) 0.2221(3) 0.0291(8) Uani 1 1 d .
C46 C 0.5322(3) 0.9886(2) 0.1110(4) 0.0400(9) Uani 1 1 d .
H46 H 0.527(3) 0.9597(17) 0.058(3) 0.014(8) Uiso 1 1 d .
C47 C 0.4870(4) 1.0560(2) 0.0956(4) 0.0518(12) Uani 1 1 d .
H47A H 0.4432 1.0738 0.0205 0.062 Uiso 1 1 calc R
C48 C 0.5039(4) 1.0982(2) 0.1871(5) 0.0497(11) Uani 1 1 d .
H48 H 0.478(4) 1.148(2) 0.178(4) 0.050(12) Uiso 1 1 d .
C49 C 0.5672(3) 1.0726(2) 0.2973(4) 0.0431(10) Uani 1 1 d .
H49 H 0.583(3) 1.099(2) 0.360(4) 0.046(12) Uiso 1 1 d .
C50 C 0.6112(3) 1.0049(2) 0.3138(4) 0.0332(8) Uani 1 1 d .
H50 H 0.656(4) 0.994(2) 0.388(4) 0.048(13) Uiso 1 1 d .
C1S C 0.1656(5) 0.8861(3) 0.7849(7) 0.0871(19) Uani 1 1 d .
H1SA H 0.2021 0.8556 0.8523 0.131 Uiso 1 1 calc R
H1SB H 0.1495 0.8583 0.7165 0.131 Uiso 1 1 calc R
H1SC H 0.0915 0.9053 0.7792 0.131 Uiso 1 1 calc R
C2S C 0.2465(4) 0.9448(3) 0.7952(6) 0.0802(18) Uani 1 1 d .
H2SA H 0.3215 0.9245 0.8029 0.096 Uiso 1 1 calc R
H2SB H 0.2642 0.9712 0.8663 0.096 Uiso 1 1 calc R
C3S C 0.2016(4) 0.9963(3) 0.6978(5) 0.0661(14) Uani 1 1 d .
H3SA H 0.1819 0.9697 0.6266 0.079 Uiso 1 1 calc R
H3SB H 0.1275 1.0173 0.6914 0.079 Uiso 1 1 calc R
C4S C 0.2821(4) 1.0543(3) 0.7053(6) 0.0730(16) Uani 1 1 d .
H4SA H 0.3577 1.0334 0.7157 0.088 Uiso 1 1 calc R
H4SB H 0.2985 1.0825 0.7743 0.088 Uiso 1 1 calc R
C5S C 0.2390(5) 1.1041(3) 0.6042(6) 0.0881(19) Uani 1 1 d .
H5SA H 0.2986 1.1407 0.6180 0.132 Uiso 1 1 calc R
H5SB H 0.1652 1.1264 0.5937 0.132 Uiso 1 1 calc R
H5SC H 0.2254 1.0774 0.5354 0.132 Uiso 1 1 calc R

loop_
_atom_site_aniso_label
_atom_site_aniso_U_11
_atom_site_aniso_U_22
_atom_site_aniso_U_33
_atom_site_aniso_U_23
_atom_site_aniso_U_13
_atom_site_aniso_U_12
Cr1 0.01501(19) 0.0202(3) 0.0153(2) -0.0012(3) 0.00534(17) 0.0001(2)
Si1 0.0167(4) 0.0270(5) 0.0188(5) -0.0013(4) 0.0036(3) 0.0022(3)
Si2 0.0186(4) 0.0296(5) 0.0176(4) 0.0006(4) 0.0055(3) -0.0055(3)
O1 0.0192(10) 0.0291(12) 0.0215(12) 0.0014(11) 0.0062(9) 0.0038(9)
O2 0.0196(10) 0.0238(12) 0.0219(13) -0.0032(10) 0.0070(9) -0.0052(8)
N1 0.0211(12) 0.0209(14) 0.0215(15) -0.0013(12) 0.0087(11) 0.0000(10)
N2 0.0226(12) 0.0269(16) 0.0263(15) 0.0013(13) 0.0119(12) -0.0016(11)
N3 0.0188(12) 0.0287(16) 0.0227(15) -0.0032(12) 0.0081(11) -0.0004(11)
N4 0.0208(12) 0.0215(14) 0.0311(16) -0.0023(12) 0.0102(12) 0.0053(10)
C1 0.0234(15) 0.044(2) 0.026(2) 0.0021(17) 0.0080(14) 0.0131(14)
C2 0.037(2) 0.054(3) 0.042(3) -0.002(2) 0.016(2) 0.022(2)
C3 0.038(2) 0.067(3) 0.036(2) 0.008(2) 0.019(2) 0.014(2)
C4 0.044(2) 0.051(3) 0.025(2) -0.010(2) 0.0072(19) 0.011(2)
C5 0.0323(17) 0.038(2) 0.0230(19) 0.0013(16) 0.0063(15) 0.0036(15)
C6 0.045(2) 0.066(3) 0.036(3) 0.017(3) 0.020(2) 0.014(2)
C7 0.050(3) 0.054(3) 0.031(3) 0.013(2) 0.004(2) 0.015(2)
C8 0.060(3) 0.035(3) 0.042(3) 0.008(2) 0.017(2) -0.005(2)
C9 0.0208(16) 0.044(2) 0.034(2) -0.0012(19) 0.0012(15) 0.0004(15)
C10 0.042(2) 0.047(3) 0.047(3) -0.022(2) 0.009(2) -0.002(2)
C11 0.0227(17) 0.067(3) 0.060(3) -0.012(3) 0.0038(19) -0.0113(18)
C12 0.044(2) 0.037(2) 0.062(3) 0.001(2) 0.013(2) -0.0076(18)
C13 0.0336(18) 0.034(2) 0.040(2) -0.0080(18) 0.0147(17) -0.0125(15)
C14 0.043(2) 0.052(3) 0.053(3) -0.022(2) 0.028(2) -0.0152(19)
C15 0.043(2) 0.052(3) 0.055(3) -0.021(3) 0.022(2) -0.025(2)
C16 0.051(2) 0.031(2) 0.059(3) 0.007(2) 0.016(2) 0.001(2)
C17 0.0208(16) 0.064(3) 0.031(2) 0.015(2) 0.0012(15) -0.0062(16)
C18 0.033(2) 0.120(4) 0.022(2) 0.014(3) 0.0005(17) -0.020(2)
C19 0.0197(17) 0.085(3) 0.043(3) 0.016(2) 0.0031(17) -0.0033(18)
C20 0.033(2) 0.060(3) 0.067(3) 0.037(3) 0.006(2) 0.0019(19)
C21 0.0334(18) 0.048(2) 0.028(2) -0.0047(18) 0.0171(16) -0.0121(16)
C22 0.049(2) 0.060(3) 0.044(3) -0.004(2) 0.029(2) -0.024(2)
C23 0.039(2) 0.052(3) 0.057(3) -0.014(2) 0.030(2) -0.010(2)
C24 0.046(2) 0.053(3) 0.027(2) -0.001(2) 0.0181(19) -0.011(2)
C25 0.0147(13) 0.0319(19) 0.0220(17) 0.0017(15) 0.0064(13) -0.0031(12)
C26 0.0255(14) 0.0242(16) 0.0195(16) 0.0077(14) 0.0088(13) 0.0042(13)
C27 0.0294(16) 0.041(2) 0.0274(19) 0.0047(17) 0.0144(15) -0.0025(15)
C28 0.045(2) 0.043(2) 0.033(2) 0.0051(18) 0.0226(19) 0.0168(18)
C29 0.066(3) 0.027(2) 0.029(2) 0.0024(18) 0.023(2) 0.0137(19)
C30 0.061(2) 0.031(2) 0.028(2) -0.0048(17) 0.0242(19) -0.0107(18)
C31 0.0344(18) 0.034(2) 0.0211(19) -0.0017(16) 0.0165(16) -0.0072(15)
C32 0.0203(14) 0.0251(18) 0.0323(19) 0.0052(15) 0.0131(14) 0.0028(12)
C33 0.0301(17) 0.036(2) 0.036(2) -0.0005(18) 0.0130(17) -0.0019(15)
C34 0.038(2) 0.028(2) 0.065(3) 0.000(2) 0.020(2) -0.0071(17)
C35 0.038(2) 0.033(2) 0.070(3) 0.022(2) 0.026(2) 0.0066(17)
C36 0.0366(19) 0.040(2) 0.053(3) 0.018(2) 0.020(2) 0.0043(17)
C37 0.0298(17) 0.031(2) 0.036(2) 0.0068(18) 0.0141(16) -0.0008(15)
C38 0.0193(14) 0.0275(18) 0.0268(19) -0.0005(15) 0.0067(14) 0.0036(12)
C39 0.0291(16) 0.0281(19) 0.0245(19) -0.0053(15) 0.0103(15) 0.0033(13)
C40 0.0319(18) 0.043(2) 0.034(2) 0.0017(19) 0.0167(17) 0.0085(16)
C41 0.050(2) 0.056(3) 0.037(2) 0.000(2) 0.025(2) 0.002(2)
C42 0.070(3) 0.046(3) 0.027(2) 0.000(2) 0.020(2) 0.009(2)
C43 0.053(2) 0.062(3) 0.026(2) 0.000(2) 0.011(2) 0.024(2)
C44 0.0357(19) 0.046(2) 0.024(2) -0.0012(18) 0.0108(16) 0.0137(16)
C45 0.0223(15) 0.0286(19) 0.039(2) 0.0007(17) 0.0157(15) 0.0041(13)
C46 0.043(2) 0.039(2) 0.041(2) -0.002(2) 0.022(2) 0.0096(17)
C47 0.057(3) 0.048(3) 0.052(3) 0.013(2) 0.026(2) 0.018(2)
C48 0.054(2) 0.028(2) 0.072(4) 0.001(2) 0.034(2) 0.0147(19)
C49 0.040(2) 0.033(2) 0.060(3) -0.013(2) 0.026(2) -0.0006(17)
C50 0.0275(17) 0.038(2) 0.034(2) -0.0063(18) 0.0134(17) 0.0022(15)
C1S 0.065(3) 0.091(4) 0.115(5) 0.016(4) 0.050(3) -0.005(3)
C2S 0.053(3) 0.094(4) 0.094(5) 0.013(4) 0.034(3) 0.003(3)
C3S 0.043(2) 0.098(4) 0.055(3) 0.005(3) 0.020(2) -0.002(2)
C4S 0.054(3) 0.072(4) 0.100(5) 0.002(3) 0.040(3) -0.002(2)
C5S 0.088(4) 0.097(4) 0.084(5) 0.002(4) 0.042(4) -0.009(3)

loop_
_atom_type_symbol
_atom_type_description
_atom_type_scat_dispersion_real
_atom_type_scat_dispersion_imag
_atom_type_scat_source
C C 0.0033 0.0016 'International Tables Vol C Tables 4.2.6.8 and 6.1.1.4'
H H 0.0000 0.0000 'International Tables Vol C Tables 4.2.6.8 and 6.1.1.4'
N N 0.0061 0.0033 'International Tables Vol C Tables 4.2.6.8 and 6.1.1.4'
O O 0.0106 0.0060 'International Tables Vol C Tables 4.2.6.8 and 6.1.1.4'
Si Si 0.0817 0.0704 'International Tables Vol C Tables 4.2.6.8 and 6.1.1.4'
Cr Cr 0.3209 0.6236 'International Tables Vol C Tables 4.2.6.8 and 6.1.1.4'

loop_
_geom_angle_atom_site_label_1
_geom_angle_atom_site_label_2
_geom_angle_atom_site_label_3
_geom_angle
N1 Cr1 N3 105.49(14)
N1 Cr1 O2 105.84(12)
N3 Cr1 O2 108.75(11)
N1 Cr1 O1 110.47(11)
N3 Cr1 O1 107.08(12)
O2 Cr1 O1 118.51(11)
O1 Si1 C5 104.56(14)
O1 Si1 C1 109.22(13)
C5 Si1 C1 111.91(16)
O1 Si1 C9 105.90(14)
C5 Si1 C9 112.25(17)
C1 Si1 C9 112.48(18)
O2 Si2 C17 105.97(14)
O2 Si2 C13 103.63(13)
C17 Si2 C13 112.52(19)
O2 Si2 C21 109.66(13)
C17 Si2 C21 112.01(18)
C13 Si2 C21 112.48(17)
Si1 O1 Cr1 148.70(15)
Si2 O2 Cr1 149.48(14)
N2 N1 Cr1 150.3(2)
C25 N2 N1 119.7(3)
N4 N3 Cr1 150.6(2)
N3 N4 C38 119.8(3)
C3 C1 C4 105.7(4)
C3 C1 C2 107.8(3)
C4 C1 C2 108.2(3)
C3 C1 Si1 112.3(3)
C4 C1 Si1 110.1(3)
C2 C1 Si1 112.4(3)
C6 C5 C8 106.0(4)
C6 C5 C7 108.6(4)
C8 C5 C7 108.0(4)
C6 C5 Si1 110.1(3)
C8 C5 Si1 110.8(3)
C7 C5 Si1 113.2(3)
C10 C9 C12 106.7(4)
C10 C9 C11 107.4(3)
C12 C9 C11 108.4(4)
C10 C9 Si1 112.0(3)
C12 C9 Si1 108.9(3)
C11 C9 Si1 113.1(3)
C15 C13 C16 107.3(4)
C15 C13 C14 108.3(3)
C16 C13 C14 105.4(3)
C15 C13 Si2 113.9(3)
C16 C13 Si2 111.1(3)
C14 C13 Si2 110.5(3)
C18 C17 C20 107.6(4)
C18 C17 C19 107.0(3)
C20 C17 C19 108.4(3)
C18 C17 Si2 111.6(3)
C20 C17 Si2 108.5(3)
C19 C17 Si2 113.6(3)
C23 C21 C24 105.9(4)
C23 C21 C22 107.6(4)
C24 C21 C22 107.5(4)
C23 C21 Si2 113.4(3)
C24 C21 Si2 109.9(3)
C22 C21 Si2 112.2(3)
N2 C25 C32 116.3(3)
N2 C25 C26 124.2(3)
C32 C25 C26 119.4(3)
C31 C26 C27 118.1(3)
C31 C26 C25 122.8(3)
C27 C26 C25 119.1(3)
C28 C27 C26 119.9(4)
C29 C28 C27 121.4(4)
C28 C29 C30 119.9(4)
C29 C30 C31 119.7(4)
C30 C31 C26 121.0(3)
C33 C32 C37 119.1(3)
C33 C32 C25 121.5(3)
C37 C32 C25 119.4(3)
C34 C33 C32 119.8(4)
C33 C34 C35 120.3(4)
C36 C35 C34 119.9(4)
C35 C36 C37 120.3(5)
C36 C37 C32 120.6(4)
N4 C38 C45 116.6(3)
N4 C38 C39 122.5(3)
C45 C38 C39 120.8(3)
C44 C39 C40 118.1(4)
C44 C39 C38 122.1(3)
C40 C39 C38 119.7(3)
C41 C40 C39 120.7(4)
C40 C41 C42 120.3(4)
C43 C42 C41 119.0(4)
C42 C43 C44 121.2(4)
C43 C44 C39 120.6(4)
C50 C45 C46 118.3(3)
C50 C45 C38 121.2(3)
C46 C45 C38 120.4(4)
C47 C46 C45 119.7(4)
C46 C47 C48 121.2(4)
C47 C48 C49 119.8(4)
C50 C49 C48 119.5(4)
C49 C50 C45 121.4(4)
C1S C2S C3S 115.4(5)
C4S C3S C2S 116.2(5)
C3S C4S C5S 116.1(5)

loop_
_geom_bond_atom_site_label_1
_geom_bond_atom_site_label_2
_geom_bond_distance
Cr1 N1 1.662(3)
Cr1 N3 1.666(3)
Cr1 O2 1.803(2)
Cr1 O1 1.803(2)
Si1 O1 1.644(2)
Si1 C5 1.928(4)
Si1 C1 1.931(4)
Si1 C9 1.936(4)
Si2 O2 1.644(2)
Si2 C17 1.922(4)
Si2 C13 1.924(4)
Si2 C21 1.927(4)
N1 N2 1.318(4)
N2 C25 1.317(4)
N3 N4 1.302(4)
N4 C38 1.319(4)
C1 C3 1.528(6)
C1 C4 1.535(6)
C1 C2 1.541(5)
C5 C6 1.531(6)
C5 C8 1.529(6)
C5 C7 1.543(5)
C9 C10 1.523(7)
C9 C12 1.532(6)
C9 C11 1.546(5)
C13 C15 1.542(5)
C13 C16 1.543(6)
C13 C14 1.534(5)
C17 C18 1.548(6)
C17 C20 1.551(6)
C17 C19 1.547(5)
C21 C23 1.520(6)
C21 C24 1.540(6)
C21 C22 1.544(5)
C25 C32 1.471(5)
C25 C26 1.474(5)
C26 C31 1.395(5)
C26 C27 1.406(5)
C27 C28 1.379(6)
C28 C29 1.364(6)
C29 C30 1.381(6)
C30 C31 1.387(5)
C32 C33 1.386(5)
C32 C37 1.405(5)
C33 C34 1.396(6)
C34 C35 1.396(7)
C35 C36 1.367(6)
C36 C37 1.384(5)
C38 C45 1.465(5)
C38 C39 1.479(5)
C39 C44 1.385(5)
C39 C40 1.402(5)
C40 C41 1.371(6)
C41 C42 1.388(6)
C42 C43 1.371(6)
C43 C44 1.373(6)
C45 C50 1.396(5)
C45 C46 1.407(6)
C46 C47 1.373(6)
C47 C48 1.377(6)
C48 C49 1.388(7)
C49 C50 1.373(6)
C1S C2S 1.477(7)
C2S C3S 1.500(8)
C3S C4S 1.471(7)
C4S C5S 1.514(8)
